data_4077344
loop_
_publ_author_name
'Cabeza, Javier A.'
'del R\'io, Ignacio'
'Grepioni, Fabrizia'
'Moreno, Marta'
'Riera, V\'ictor'
'Su\'arez, Marta'

_publ_section_title
;
 Reactivity of [Ru2(\m-\h1:\h1-NCPh2)(\m-\h1:\h2-PhCCHPh)(CO)6] with
 Alkynes. Insertion Reactions of Nonactivated Alkynes into Ru&#x2212;C and
 Ru&#x2212;N Bonds
;
_journal_issue 20
_journal_name_full Organometallics
_journal_page_first 4190
_journal_paper_doi 10.1021/om0102854
_journal_volume 20
_journal_year 2001
_chemical_formula_sum 'C39 H27 N O2 Ru'
_chemical_formula_weight 642.69
_chemical_name_systematic
;
  ?
;
_space_group_IT_number 2
_symmetry_cell_setting triclinic
_symmetry_space_group_name_Hall '-P 1'
_symmetry_space_group_name_H-M 'P -1'
_atom_sites_solution_hydrogens geom
_atom_sites_solution_primary direct
_atom_sites_solution_secondary difmap
_audit_creation_method SHELXL-97
_cell_angle_alpha 78.35(4)
_cell_angle_beta 82.92(3)
_cell_angle_gamma 73.35(3)
_cell_formula_units_Z 4
_cell_length_a 13.344(4)
_cell_length_b 15.089(8)
_cell_length_c 16.088(8)
_cell_measurement_temperature 293(2)
_cell_volume 3032(2)
_computing_structure_refinement 'SHELXL-97 (Sheldrick, 1997)'
_computing_structure_solution 'SHELXS-97 (Sheldrick, 1990)'
_diffrn_ambient_temperature 293(2)
_diffrn_measured_fraction_theta_full 0.996
_diffrn_measured_fraction_theta_max 0.996
_diffrn_radiation_monochromator graphite
_diffrn_radiation_source 'fine-focus sealed tube'
_diffrn_radiation_type MoK\a
_diffrn_radiation_wavelength 0.71069
_diffrn_reflns_av_R_equivalents 0.0507
_diffrn_reflns_av_sigmaI/netI 0.1020
_diffrn_reflns_limit_h_max 14
_diffrn_reflns_limit_h_min -14
_diffrn_reflns_limit_k_max 16
_diffrn_reflns_limit_k_min -16
_diffrn_reflns_limit_l_max 17
_diffrn_reflns_limit_l_min 0
_diffrn_reflns_number 8749
_diffrn_reflns_theta_full 22.97
_diffrn_reflns_theta_max 23.00
_diffrn_reflns_theta_min 3.00
_exptl_absorpt_coefficient_mu 0.553
_exptl_absorpt_correction_T_max 1.00
_exptl_absorpt_correction_T_min 0.85
_exptl_absorpt_correction_type psi-scan
_exptl_crystal_colour orange-red
_exptl_crystal_density_diffrn 1.408
_exptl_crystal_density_method 'not measured'
_exptl_crystal_F_000 1312
_exptl_crystal_size_max 0.25
_exptl_crystal_size_mid 0.24
_exptl_crystal_size_min 0.20
_refine_diff_density_max 0.583
_refine_diff_density_min -0.620
_refine_diff_density_rms 0.089
_refine_ls_extinction_method none
_refine_ls_goodness_of_fit_ref 0.886
_refine_ls_hydrogen_treatment mixed
_refine_ls_matrix_type full
_refine_ls_number_parameters 655
_refine_ls_number_reflns 8397
_refine_ls_number_restraints 0
_refine_ls_restrained_S_all 0.886
_refine_ls_R_factor_all 0.1312
_refine_ls_R_factor_gt 0.0493
_refine_ls_shift/su_max 0.004
_refine_ls_shift/su_mean 0.000
_refine_ls_structure_factor_coef Fsqd
_refine_ls_weighting_details 'calc w=1/[\s^2^(Fo^2^)+(0.0759P)^2^+18.6535P] where P=(Fo^2^+2Fc^2^)/3'
_refine_ls_weighting_scheme calc
_refine_ls_wR_factor_gt 0.1256
_refine_ls_wR_factor_ref 0.1667
_reflns_number_gt 4647
_reflns_number_total 8397
_reflns_threshold_expression >2sigma(I)
_cod_data_source_file om0102854.cif
_cod_data_source_block compound5
_cod_depositor_comments
;
The following automatic conversions were performed:

'_symmetry_cell_setting' value 'Triclinic' changed to 'triclinic'
according to /home/saulius/struct/CIF-dictionaries/cif_core.dic
dictionary named 'cif_core.dic' version 2.4.2 from
2011-04-26.

'_exptl_absorpt_correction_type' value 'Psi-scan'
changed to 'psi-scan' according to
/home/saulius/struct/CIF-dictionaries/cif_core.dic dictionary named
'cif_core.dic' version 2.4.2 from 2011-04-26.

Automatic conversion script
Id: cif_fix_values 1715 2011-07-08 13:25:40Z adriana 
;
_cod_original_sg_symbol_H-M P-1
_cod_database_code 4077344

loop_
_symmetry_equiv_pos_as_xyz
'x, y, z'
'-x, -y, -z'

loop_
_atom_site_label
_atom_site_type_symbol
_atom_site_fract_x
_atom_site_fract_y
_atom_site_fract_z
_atom_site_U_iso_or_equiv
_atom_site_adp_type
_atom_site_occupancy
_atom_site_symmetry_multiplicity
_atom_site_calc_flag
_atom_site_refinement_flags
Ru1 Ru 0.16415(5) 0.92770(5) 0.18449(5) 0.0350(2) Uani 1 1 d .
N1 N 0.1986(5) 1.0246(5) 0.2435(5) 0.0388(18) Uani 1 1 d .
C1 C 0.1267(7) 1.0647(6) 0.2972(6) 0.039(2) Uani 1 1 d .
C2 C 0.1473(5) 1.1318(3) 0.3454(4) 0.037(2) Uani 1 1 d G
C3 C 0.1988(5) 1.0994(3) 0.4202(4) 0.062(3) Uani 1 1 d G
H3 H 0.2185 1.0354 0.4419 0.074 Uiso 1 1 calc R
C4 C 0.2211(6) 1.1627(5) 0.4623(3) 0.080(4) Uani 1 1 d G
H4 H 0.2556 1.1410 0.5123 0.096 Uiso 1 1 calc R
C5 C 0.1917(5) 1.2583(5) 0.4298(4) 0.064(3) Uani 1 1 d G
H5 H 0.2065 1.3006 0.4580 0.077 Uiso 1 1 calc R
C6 C 0.1401(5) 1.2907(3) 0.3551(4) 0.056(3) Uani 1 1 d G
H6 H 0.1204 1.3547 0.3333 0.067 Uiso 1 1 calc R
C7 C 0.1179(5) 1.2275(4) 0.3129(3) 0.049(2) Uani 1 1 d G
H7 H 0.0834 1.2492 0.2629 0.059 Uiso 1 1 calc R
C8 C 0.0324(3) 1.0392(4) 0.3058(4) 0.035(2) Uani 1 1 d G
C9 C -0.0515(4) 1.0736(4) 0.3614(3) 0.047(2) Uani 1 1 d G
H9 H -0.0461 1.1149 0.3954 0.056 Uiso 1 1 calc R
C10 C -0.1433(4) 1.0463(4) 0.3663(4) 0.055(3) Uani 1 1 d G
H10 H -0.1995 1.0693 0.4035 0.066 Uiso 1 1 calc R
C11 C -0.1513(3) 0.9846(4) 0.3154(4) 0.051(3) Uani 1 1 d G
H11 H -0.2128 0.9663 0.3186 0.062 Uiso 1 1 calc R
C12 C -0.0674(4) 0.9502(3) 0.2597(3) 0.042(2) Uani 1 1 d G
H12 H -0.0727 0.9090 0.2257 0.050 Uiso 1 1 calc R
C13 C 0.0245(4) 0.9775(4) 0.2549(3) 0.037(2) Uani 1 1 d G
C14 C 0.3008(7) 1.0358(6) 0.2299(6) 0.038(2) Uani 1 1 d .
H14 H 0.3214 1.0745 0.2588 0.046 Uiso 1 1 calc R
C15 C 0.3679(6) 0.9887(6) 0.1739(5) 0.038(2) Uani 1 1 d .
C16 C 0.4783(3) 0.9976(4) 0.1582(4) 0.040(2) Uani 1 1 d G
C17 C 0.5107(5) 1.0605(4) 0.1937(4) 0.052(3) Uani 1 1 d G
H17 H 0.4626 1.1012 0.2253 0.063 Uiso 1 1 calc R
C18 C 0.6150(5) 1.0628(4) 0.1821(4) 0.062(3) Uani 1 1 d G
H18 H 0.6367 1.1049 0.2059 0.075 Uiso 1 1 calc R
C19 C 0.6868(3) 1.0020(5) 0.1350(4) 0.066(3) Uani 1 1 d G
H19 H 0.7566 1.0035 0.1272 0.080 Uiso 1 1 calc R
C20 C 0.6544(4) 0.9391(4) 0.0994(4) 0.058(3) Uani 1 1 d G
H20 H 0.7025 0.8985 0.0679 0.069 Uiso 1 1 calc R
C21 C 0.5501(5) 0.9369(4) 0.1110(4) 0.047(2) Uani 1 1 d G
H21 H 0.5284 0.8948 0.0872 0.057 Uiso 1 1 calc R
C22 C 0.3400(6) 0.9248(6) 0.1284(6) 0.042(2) Uani 1 1 d .
H22 H 0.3163 0.9495 0.0743 0.051 Uiso 1 1 calc R
C23 C 0.3459(6) 0.8303(6) 0.1594(6) 0.037(2) Uani 1 1 d .
C24 C 0.3678(5) 0.7598(3) 0.1022(4) 0.041(2) Uani 1 1 d G
C25 C 0.3634(5) 0.6689(4) 0.1376(3) 0.054(3) Uani 1 1 d G
H25 H 0.3447 0.6540 0.1953 0.065 Uiso 1 1 calc R
C26 C 0.3871(5) 0.6003(3) 0.0868(5) 0.069(3) Uani 1 1 d G
H26 H 0.3842 0.5394 0.1104 0.083 Uiso 1 1 calc R
C27 C 0.4151(5) 0.6226(4) 0.0006(4) 0.068(3) Uani 1 1 d G
H27 H 0.4310 0.5766 -0.0334 0.082 Uiso 1 1 calc R
C28 C 0.4194(5) 0.7135(5) -0.0348(3) 0.065(3) Uani 1 1 d G
H28 H 0.4382 0.7284 -0.0925 0.077 Uiso 1 1 calc R
C29 C 0.3958(5) 0.7821(3) 0.0160(4) 0.052(3) Uani 1 1 d G
H29 H 0.3987 0.8430 -0.0076 0.062 Uiso 1 1 calc R
C30 C 0.3361(7) 0.7957(6) 0.2524(6) 0.039(2) Uani 1 1 d .
H30 H 0.3908 0.7542 0.2828 0.046 Uiso 1 1 calc R
C31 C 0.2403(6) 0.8306(6) 0.2879(6) 0.037(2) Uani 1 1 d .
C32 C 0.2079(4) 0.8006(4) 0.3776(3) 0.037(2) Uani 1 1 d G
C33 C 0.2778(4) 0.7809(4) 0.4405(4) 0.047(2) Uani 1 1 d G
H33 H 0.3420 0.7949 0.4274 0.056 Uiso 1 1 calc R
C34 C 0.2516(5) 0.7403(4) 0.5228(3) 0.066(3) Uani 1 1 d G
H34 H 0.2984 0.7271 0.5648 0.079 Uiso 1 1 calc R
C35 C 0.1556(6) 0.7194(4) 0.5423(3) 0.063(3) Uani 1 1 d G
H35 H 0.1381 0.6923 0.5974 0.075 Uiso 1 1 calc R
C36 C 0.0857(4) 0.7391(4) 0.4795(4) 0.056(3) Uani 1 1 d G
H36 H 0.0215 0.7251 0.4925 0.067 Uiso 1 1 calc R
C37 C 0.1118(4) 0.7797(4) 0.3971(3) 0.050(2) Uani 1 1 d G
H37 H 0.0651 0.7929 0.3551 0.061 Uiso 1 1 calc R
C101 C 0.1107(7) 1.0119(6) 0.0827(7) 0.043(2) Uani 1 1 d .
O101 O 0.0774(6) 1.0553(5) 0.0218(5) 0.080(2) Uani 1 1 d .
C102 C 0.1198(7) 0.8329(7) 0.1547(6) 0.045(2) Uani 1 1 d .
O102 O 0.0867(6) 0.7748(5) 0.1416(5) 0.068(2) Uani 1 1 d .
Ru2 Ru -0.19822(5) 0.58663(5) 0.31586(5) 0.0344(2) Uani 1 1 d .
N3 N -0.2128(5) 0.4768(4) 0.2624(4) 0.0323(17) Uani 1 1 d .
C38 C -0.1357(6) 0.4397(6) 0.2102(6) 0.037(2) Uani 1 1 d .
C39 C -0.1404(5) 0.3686(4) 0.1611(3) 0.036(2) Uani 1 1 d G
C40 C -0.1434(5) 0.2792(4) 0.2028(3) 0.052(3) Uani 1 1 d G
H40 H -0.1425 0.2642 0.2617 0.062 Uiso 1 1 calc R
C41 C -0.1479(5) 0.2121(3) 0.1565(4) 0.059(3) Uani 1 1 d G
H41 H -0.1499 0.1523 0.1844 0.071 Uiso 1 1 calc R
C42 C -0.1493(5) 0.2345(4) 0.0684(4) 0.055(3) Uani 1 1 d G
H42 H -0.1522 0.1896 0.0374 0.066 Uiso 1 1 calc R
C43 C -0.1462(5) 0.3239(5) 0.0267(3) 0.059(3) Uani 1 1 d G
H43 H -0.1472 0.3389 -0.0323 0.071 Uiso 1 1 calc R
C44 C -0.1418(5) 0.3910(3) 0.0730(4) 0.051(3) Uani 1 1 d G
H44 H -0.1398 0.4508 0.0450 0.062 Uiso 1 1 calc R
C45 C -0.0465(4) 0.4766(4) 0.2041(4) 0.037(2) Uani 1 1 d G
C46 C 0.0449(4) 0.4429(4) 0.1553(3) 0.047(2) Uani 1 1 d G
H46 H 0.0487 0.3966 0.1237 0.057 Uiso 1 1 calc R
C47 C 0.1306(4) 0.4783(4) 0.1536(4) 0.058(3) Uani 1 1 d G
H47 H 0.1917 0.4558 0.1210 0.070 Uiso 1 1 calc R
C48 C 0.1249(4) 0.5475(4) 0.2008(4) 0.051(3) Uani 1 1 d G
H48 H 0.1822 0.5712 0.1997 0.062 Uiso 1 1 calc R
C49 C 0.0335(4) 0.5812(4) 0.2496(4) 0.049(2) Uani 1 1 d G
H49 H 0.0297 0.6275 0.2812 0.059 Uiso 1 1 calc R
C50 C -0.0522(3) 0.5458(4) 0.2512(3) 0.041(2) Uani 1 1 d G
C51 C -0.3111(7) 0.4593(6) 0.2709(6) 0.042(2) Uani 1 1 d .
H51 H -0.3242 0.4171 0.2416 0.051 Uiso 1 1 calc R
C52 C -0.3867(6) 0.5055(5) 0.3229(5) 0.032(2) Uani 1 1 d .
C53 C -0.4942(3) 0.4920(4) 0.3365(4) 0.040(2) Uani 1 1 d G
C54 C -0.5708(4) 0.5498(4) 0.3830(4) 0.040(2) Uani 1 1 d G
H54 H -0.5537 0.5936 0.4079 0.048 Uiso 1 1 calc R
C55 C -0.6731(4) 0.5422(4) 0.3924(4) 0.050(2) Uani 1 1 d G
H55 H -0.7244 0.5809 0.4236 0.059 Uiso 1 1 calc R
C56 C -0.6988(3) 0.4767(5) 0.3553(4) 0.058(3) Uani 1 1 d G
H56 H -0.7673 0.4716 0.3616 0.069 Uiso 1 1 calc R
C57 C -0.6222(5) 0.4189(4) 0.3087(4) 0.059(3) Uani 1 1 d G
H57 H -0.6393 0.3751 0.2839 0.071 Uiso 1 1 calc R
C58 C -0.5198(4) 0.4265(4) 0.2993(4) 0.050(3) Uani 1 1 d G
H58 H -0.4686 0.3878 0.2682 0.061 Uiso 1 1 calc R
C59 C -0.3655(6) 0.5728(5) 0.3693(5) 0.034(2) Uani 1 1 d .
H59 H -0.3388 0.5501 0.4225 0.040 Uiso 1 1 calc R
C60 C -0.3836(6) 0.6684(6) 0.3372(5) 0.036(2) Uani 1 1 d .
C61 C -0.4186(5) 0.7401(3) 0.3951(3) 0.037(2) Uani 1 1 d G
C62 C -0.4427(5) 0.7165(3) 0.4819(3) 0.047(2) Uani 1 1 d G
H62 H -0.4304 0.6536 0.5075 0.057 Uiso 1 1 calc R
C63 C -0.4853(5) 0.7867(4) 0.5303(3) 0.064(3) Uani 1 1 d G
H63 H -0.5014 0.7709 0.5883 0.077 Uiso 1 1 calc R
C64 C -0.5038(6) 0.8806(4) 0.4919(4) 0.069(3) Uani 1 1 d G
H64 H -0.5323 0.9276 0.5243 0.083 Uiso 1 1 calc R
C65 C -0.4797(6) 0.9042(3) 0.4052(4) 0.071(3) Uani 1 1 d G
H65 H -0.4921 0.9670 0.3795 0.085 Uiso 1 1 calc R
C66 C -0.4371(5) 0.8340(4) 0.3568(3) 0.055(3) Uani 1 1 d G
H66 H -0.4210 0.8498 0.2987 0.066 Uiso 1 1 calc R
C67 C -0.3769(6) 0.6992(5) 0.2445(5) 0.034(2) Uani 1 1 d .
H67 H -0.4334 0.7370 0.2141 0.041 Uiso 1 1 calc R
C68 C -0.2811(6) 0.6671(5) 0.2087(6) 0.033(2) Uani 1 1 d .
C69 C -0.2530(5) 0.6875(4) 0.1167(3) 0.041(2) Uani 1 1 d G
C70 C -0.3266(4) 0.6942(5) 0.0601(4) 0.059(3) Uani 1 1 d G
H70 H -0.3890 0.6789 0.0801 0.071 Uiso 1 1 calc R
C71 C -0.3069(6) 0.7238(6) -0.0264(4) 0.088(4) Uani 1 1 d G
H71 H -0.3562 0.7283 -0.0643 0.106 Uiso 1 1 calc R
C72 C -0.2136(6) 0.7467(5) -0.0563(3) 0.083(4) Uani 1 1 d G
H72 H -0.2004 0.7665 -0.1142 0.100 Uiso 1 1 calc R
C73 C -0.1400(5) 0.7399(5) 0.0004(4) 0.070(3) Uani 1 1 d G
H73 H -0.0776 0.7552 -0.0196 0.083 Uiso 1 1 calc R
C74 C -0.1597(4) 0.7103(4) 0.0869(4) 0.053(3) Uani 1 1 d G
H74 H -0.1104 0.7058 0.1248 0.063 Uiso 1 1 calc R
C201 C -0.1365(7) 0.5184(7) 0.4213(7) 0.051(3) Uani 1 1 d .
O201 O -0.0996(6) 0.4835(6) 0.4823(5) 0.078(2) Uani 1 1 d .
C202 C -0.1756(8) 0.6973(7) 0.3369(6) 0.049(2) Uani 1 1 d .
O202 O -0.1601(6) 0.7644(6) 0.3451(6) 0.084(3) Uani 1 1 d .

loop_
_atom_site_aniso_label
_atom_site_aniso_U_11
_atom_site_aniso_U_22
_atom_site_aniso_U_33
_atom_site_aniso_U_23
_atom_site_aniso_U_13
_atom_site_aniso_U_12
Ru1 0.0364(5) 0.0273(4) 0.0387(5) -0.0054(4) -0.0024(3) -0.0050(3)
N1 0.041(5) 0.037(4) 0.036(5) 0.001(4) -0.006(3) -0.012(3)
C1 0.046(6) 0.032(5) 0.038(6) -0.010(4) -0.001(4) -0.006(4)
C2 0.032(5) 0.035(5) 0.042(6) -0.005(4) -0.002(4) -0.008(4)
C3 0.093(8) 0.047(6) 0.051(7) -0.007(5) -0.019(6) -0.024(6)
C4 0.110(10) 0.077(9) 0.068(8) -0.018(7) -0.036(7) -0.031(8)
C5 0.064(7) 0.075(8) 0.071(8) -0.034(7) 0.012(6) -0.037(6)
C6 0.087(8) 0.035(5) 0.056(7) -0.011(5) -0.005(6) -0.029(5)
C7 0.059(6) 0.040(6) 0.054(6) -0.010(5) -0.008(5) -0.017(5)
C8 0.035(5) 0.033(5) 0.033(5) -0.005(4) 0.001(4) -0.006(4)
C9 0.053(6) 0.030(5) 0.056(6) -0.011(5) 0.004(5) -0.009(4)
C10 0.042(6) 0.048(6) 0.066(7) -0.007(5) 0.010(5) -0.007(5)
C11 0.041(6) 0.038(5) 0.076(8) -0.005(5) -0.003(5) -0.014(4)
C12 0.047(6) 0.027(5) 0.059(7) -0.012(4) -0.010(5) -0.014(4)
C13 0.036(5) 0.023(4) 0.046(6) 0.007(4) -0.009(4) -0.003(4)
C14 0.051(6) 0.032(5) 0.041(6) -0.010(4) -0.007(4) -0.021(4)
C15 0.043(5) 0.038(5) 0.029(5) 0.003(4) 0.001(4) -0.012(4)
C16 0.049(6) 0.026(5) 0.043(6) 0.006(4) -0.002(4) -0.017(4)
C17 0.047(6) 0.048(6) 0.063(7) -0.008(5) 0.001(5) -0.019(5)
C18 0.062(7) 0.067(7) 0.067(8) -0.014(6) -0.004(6) -0.031(6)
C19 0.046(6) 0.083(8) 0.067(8) 0.017(7) -0.008(5) -0.032(6)
C20 0.039(6) 0.052(6) 0.065(7) 0.008(5) 0.004(5) 0.000(5)
C21 0.046(6) 0.041(5) 0.053(6) 0.002(5) 0.002(5) -0.017(5)
C22 0.039(5) 0.049(6) 0.034(5) -0.006(4) -0.006(4) -0.004(4)
C23 0.033(5) 0.028(5) 0.048(6) -0.005(4) -0.002(4) -0.007(4)
C24 0.036(5) 0.039(5) 0.045(6) -0.013(4) 0.001(4) -0.006(4)
C25 0.065(7) 0.036(5) 0.056(7) -0.006(5) 0.004(5) -0.011(5)
C26 0.077(8) 0.029(5) 0.097(10) -0.023(6) -0.001(7) 0.000(5)
C27 0.065(7) 0.052(7) 0.090(9) -0.037(7) 0.000(6) -0.005(5)
C28 0.077(8) 0.059(7) 0.050(7) -0.017(6) -0.008(5) -0.002(6)
C29 0.054(6) 0.046(6) 0.051(7) -0.006(5) -0.007(5) -0.007(5)
C30 0.039(5) 0.029(5) 0.043(6) 0.000(4) -0.005(4) -0.004(4)
C31 0.038(5) 0.029(5) 0.044(6) -0.008(4) -0.007(4) -0.006(4)
C32 0.043(5) 0.024(4) 0.040(6) 0.003(4) -0.002(4) -0.007(4)
C33 0.060(6) 0.040(5) 0.042(6) -0.013(5) -0.002(5) -0.012(5)
C34 0.083(8) 0.065(7) 0.044(7) -0.024(6) -0.010(6) 0.001(6)
C35 0.087(8) 0.055(7) 0.038(6) -0.011(5) 0.014(6) -0.012(6)
C36 0.045(6) 0.055(6) 0.060(7) -0.005(5) 0.013(5) -0.010(5)
C37 0.057(6) 0.042(5) 0.045(6) 0.002(5) 0.000(5) -0.009(5)
C101 0.042(6) 0.031(5) 0.059(7) -0.009(5) -0.009(5) -0.009(4)
O101 0.093(6) 0.070(5) 0.068(6) 0.020(4) -0.036(5) -0.017(4)
C102 0.039(5) 0.046(6) 0.042(6) -0.012(5) 0.003(4) -0.001(5)
O102 0.090(6) 0.054(5) 0.073(5) -0.026(4) -0.001(4) -0.034(4)
Ru2 0.0346(4) 0.0289(4) 0.0400(5) -0.0043(4) -0.0046(3) -0.0091(3)
N3 0.033(4) 0.026(4) 0.040(5) -0.008(3) -0.004(3) -0.008(3)
C38 0.033(5) 0.032(5) 0.042(6) 0.001(4) -0.003(4) -0.010(4)
C39 0.030(5) 0.036(5) 0.040(6) -0.014(4) -0.003(4) 0.000(4)
C40 0.061(6) 0.042(6) 0.053(6) -0.009(5) -0.004(5) -0.013(5)
C41 0.062(7) 0.041(6) 0.073(8) -0.009(6) -0.009(5) -0.008(5)
C42 0.058(7) 0.050(6) 0.062(8) -0.026(6) -0.007(5) -0.011(5)
C43 0.069(7) 0.065(7) 0.048(7) -0.019(6) -0.009(5) -0.019(6)
C44 0.056(6) 0.049(6) 0.044(6) -0.001(5) -0.004(5) -0.011(5)
C45 0.030(5) 0.032(5) 0.042(6) -0.005(4) -0.001(4) 0.000(4)
C46 0.047(6) 0.039(5) 0.053(6) -0.005(5) -0.003(5) -0.009(5)
C47 0.036(6) 0.059(7) 0.063(7) 0.015(6) 0.004(5) -0.006(5)
C48 0.037(6) 0.052(6) 0.061(7) 0.004(5) -0.008(5) -0.014(5)
C49 0.032(5) 0.046(6) 0.065(7) 0.002(5) -0.008(5) -0.009(4)
C50 0.042(5) 0.034(5) 0.046(6) 0.004(4) -0.012(4) -0.015(4)
C51 0.045(6) 0.037(5) 0.049(6) -0.007(5) -0.006(4) -0.016(4)
C52 0.040(5) 0.026(4) 0.037(5) -0.006(4) -0.007(4) -0.018(4)
C53 0.049(6) 0.033(5) 0.037(6) 0.004(4) -0.006(4) -0.016(4)
C54 0.038(5) 0.033(5) 0.054(6) -0.012(4) -0.001(4) -0.016(4)
C55 0.041(6) 0.042(6) 0.063(7) -0.005(5) 0.005(5) -0.013(4)
C56 0.040(6) 0.070(7) 0.061(7) 0.005(6) -0.013(5) -0.021(5)
C57 0.061(7) 0.070(7) 0.058(7) -0.020(6) -0.002(5) -0.033(6)
C58 0.048(6) 0.050(6) 0.060(7) -0.012(5) -0.005(5) -0.021(5)
C59 0.029(5) 0.027(5) 0.043(6) -0.005(4) -0.007(4) -0.004(4)
C60 0.028(5) 0.034(5) 0.043(6) -0.005(4) -0.001(4) -0.006(4)
C61 0.041(5) 0.027(5) 0.047(6) -0.009(4) -0.001(4) -0.012(4)
C62 0.062(6) 0.034(5) 0.044(6) -0.008(5) 0.004(5) -0.014(5)
C63 0.093(9) 0.049(7) 0.053(7) -0.014(5) -0.004(6) -0.021(6)
C64 0.103(9) 0.039(6) 0.072(8) -0.033(6) -0.004(6) -0.013(6)
C65 0.123(10) 0.035(6) 0.052(7) -0.011(5) -0.018(6) -0.009(6)
C66 0.078(7) 0.035(5) 0.050(6) -0.009(5) -0.007(5) -0.009(5)
C67 0.033(5) 0.026(4) 0.041(5) -0.004(4) -0.010(4) -0.002(4)
C68 0.043(5) 0.018(4) 0.043(6) -0.007(4) -0.007(4) -0.011(4)
C69 0.046(6) 0.036(5) 0.034(6) -0.002(4) 0.001(4) -0.003(4)
C70 0.053(6) 0.074(7) 0.050(7) -0.018(6) -0.001(5) -0.015(5)
C71 0.074(9) 0.123(11) 0.050(8) -0.020(7) -0.007(6) 0.007(8)
C72 0.083(9) 0.092(9) 0.040(7) -0.005(6) 0.014(6) 0.018(7)
C73 0.066(7) 0.050(7) 0.063(8) 0.004(6) 0.027(6) 0.007(5)
C74 0.043(6) 0.041(6) 0.059(7) 0.005(5) 0.006(5) 0.000(4)
C201 0.049(6) 0.052(6) 0.052(7) 0.005(5) -0.014(5) -0.021(5)
O201 0.087(6) 0.085(6) 0.062(6) 0.022(4) -0.037(5) -0.033(5)
C202 0.063(7) 0.043(6) 0.043(6) -0.004(5) 0.000(5) -0.021(5)
O202 0.106(7) 0.061(5) 0.105(7) -0.030(5) 0.008(5) -0.051(5)

loop_
_atom_type_symbol
_atom_type_description
_atom_type_scat_dispersion_real
_atom_type_scat_dispersion_imag
_atom_type_scat_source
C C 0.0033 0.0016 'International Tables Vol C Tables 4.2.6.8 and 6.1.1.4'
H H 0.0000 0.0000 'International Tables Vol C Tables 4.2.6.8 and 6.1.1.4'
N N 0.0061 0.0033 'International Tables Vol C Tables 4.2.6.8 and 6.1.1.4'
O O 0.0106 0.0060 'International Tables Vol C Tables 4.2.6.8 and 6.1.1.4'
Ru Ru -1.2594 0.8363 'International Tables Vol C Tables 4.2.6.8 and 6.1.1.4'

loop_
_geom_angle_atom_site_label_1
_geom_angle_atom_site_label_2
_geom_angle_atom_site_label_3
_geom_angle
_geom_angle_publ_flag
C102 Ru1 C101 90.4(4) yes
C102 Ru1 N1 167.5(3) yes
C101 Ru1 N1 98.2(3) yes
C102 Ru1 C13 93.7(3) yes
C101 Ru1 C13 91.2(3) yes
N1 Ru1 C13 77.1(2) yes
C102 Ru1 C31 89.8(4) yes
C101 Ru1 C31 173.2(4) yes
N1 Ru1 C31 82.7(3) yes
C13 Ru1 C31 95.6(3) yes
C102 Ru1 C22 111.8(3) yes
C101 Ru1 C22 90.0(3) yes
N1 Ru1 C22 77.4(3) yes
C13 Ru1 C22 154.5(3) yes
C31 Ru1 C22 83.6(3) yes
C102 Ru1 C23 86.8(3) yes
C101 Ru1 C23 112.4(3) yes
N1 Ru1 C23 98.2(3) yes
C13 Ru1 C23 156.4(3) yes
C31 Ru1 C23 60.8(3) yes
C22 Ru1 C23 33.2(3) yes
C1 N1 C14 124.1(8) yes
C1 N1 Ru1 117.4(6) yes
C14 N1 Ru1 118.1(6) yes
N1 C1 C8 115.2(7) yes
N1 C1 C2 120.7(8) yes
C8 C1 C2 124.0(7) yes
C3 C2 C7 120.0 yes
C3 C2 C1 120.8(5) yes
C7 C2 C1 119.1(5) yes
C2 C3 C4 120.0 yes
C5 C4 C3 120.0 yes
C4 C5 C6 120.0 yes
C7 C6 C5 120.0 yes
C6 C7 C2 120.0 yes
C9 C8 C13 120.0 yes
C9 C8 C1 122.8(5) yes
C13 C8 C1 117.2(5) yes
C10 C9 C8 120.0 yes
C11 C10 C9 120.0 yes
C12 C11 C10 120.0 yes
C11 C12 C13 120.0 yes
C12 C13 C8 120.0 yes
C12 C13 Ru1 127.1(3) yes
C8 C13 Ru1 112.7(3) yes
C15 C14 N1 118.0(8) yes
C14 C15 C22 123.1(8) yes
C14 C15 C16 119.8(8) yes
C22 C15 C16 117.1(7) yes
C17 C16 C21 120.0 yes
C17 C16 C15 121.6(5) yes
C21 C16 C15 118.3(5) yes
C16 C17 C18 120.0 yes
C19 C18 C17 120.0 yes
C20 C19 C18 120.0 yes
C19 C20 C21 120.0 yes
C20 C21 C16 120.0 yes
C23 C22 C15 125.6(8) yes
C23 C22 Ru1 76.7(5) yes
C15 C22 Ru1 103.2(5) yes
C22 C23 C30 120.3(8) yes
C22 C23 C24 122.1(8) yes
C30 C23 C24 117.5(7) yes
C22 C23 Ru1 70.2(5) yes
C30 C23 Ru1 83.7(5) yes
C24 C23 Ru1 120.1(5) yes
C25 C24 C29 120.0 yes
C25 C24 C23 118.3(5) yes
C29 C24 C23 121.6(5) yes
C24 C25 C26 120.0 yes
C25 C26 C27 120.0 yes
C28 C27 C26 120.0 yes
C27 C28 C29 120.0 yes
C28 C29 C24 120.0 yes
C31 C30 C23 112.8(7) yes
C30 C31 C32 123.2(7) yes
C30 C31 Ru1 102.5(6) yes
C32 C31 Ru1 134.3(5) yes
C33 C32 C37 120.0 yes
C33 C32 C31 120.5(5) yes
C37 C32 C31 118.9(5) yes
C32 C33 C34 120.0 yes
C35 C34 C33 120.0 yes
C36 C35 C34 120.0 yes
C35 C36 C37 120.0 yes
C36 C37 C32 120.0 yes
O101 C101 Ru1 174.5(9) yes
O102 C102 Ru1 174.7(8) yes
C202 Ru2 C201 89.9(4) yes
C202 Ru2 N3 166.1(3) yes
C201 Ru2 N3 100.9(3) yes
C202 Ru2 C50 93.8(3) yes
C201 Ru2 C50 89.1(3) yes
N3 Ru2 C50 77.7(2) yes
C202 Ru2 C68 88.9(4) yes
C201 Ru2 C68 173.7(4) yes
N3 Ru2 C68 81.3(3) yes
C50 Ru2 C68 97.2(3) yes
C202 Ru2 C59 111.3(4) yes
C201 Ru2 C59 92.3(4) yes
N3 Ru2 C59 77.2(3) yes
C50 Ru2 C59 154.8(3) yes
C68 Ru2 C59 82.3(3) yes
C202 Ru2 C60 84.2(4) yes
C201 Ru2 C60 112.8(4) yes
N3 Ru2 C60 99.4(3) yes
C50 Ru2 C60 158.0(3) yes
C68 Ru2 C60 60.9(3) yes
C59 Ru2 C60 33.7(3) yes
C38 N3 C51 123.1(7) yes
C38 N3 Ru2 118.0(5) yes
C51 N3 Ru2 117.7(6) yes
N3 C38 C45 113.4(7) yes
N3 C38 C39 123.6(7) yes
C45 C38 C39 123.0(7) yes
C40 C39 C44 120.0 yes
C40 C39 C38 120.0(5) yes
C44 C39 C38 120.0(5) yes
C41 C40 C39 120.0 yes
C40 C41 C42 120.0 yes
C43 C42 C41 120.0 yes
C44 C43 C42 120.0 yes
C43 C44 C39 120.0 yes
C46 C45 C50 120.0 yes
C46 C45 C38 122.0(5) yes
C50 C45 C38 118.0(5) yes
C47 C46 C45 120.0 yes
C46 C47 C48 120.0 yes
C49 C48 C47 120.0 yes
C48 C49 C50 120.0 yes
C49 C50 C45 120.0 yes
C49 C50 Ru2 127.5(3) yes
C45 C50 Ru2 112.5(3) yes
C52 C51 N3 118.2(8) yes
C51 C52 C53 122.5(7) yes
C51 C52 C59 120.7(7) yes
C53 C52 C59 116.8(7) yes
C54 C53 C58 120.0 yes
C54 C53 C52 118.9(5) yes
C58 C53 C52 121.0(5) yes
C53 C54 C55 120.0 yes
C56 C55 C54 120.0 yes
C55 C56 C57 120.0 yes
C58 C57 C56 120.0 yes
C57 C58 C53 120.0 yes
C60 C59 C52 123.2(8) yes
C60 C59 Ru2 77.1(5) yes
C52 C59 Ru2 105.0(5) yes
C59 C60 C67 118.6(8) yes
C59 C60 C61 121.1(7) yes
C67 C60 C61 120.0(7) yes
C59 C60 Ru2 69.1(4) yes
C67 C60 Ru2 84.6(5) yes
C61 C60 Ru2 120.8(5) yes
C62 C61 C66 120.0 yes
C62 C61 C60 122.8(5) yes
C66 C61 C60 116.8(5) yes
C61 C62 C63 120.0 yes
C62 C63 C64 120.0 yes
C63 C64 C65 120.0 yes
C66 C65 C64 120.0 yes
C65 C66 C61 120.0 yes
C68 C67 C60 112.7(7) yes
C67 C68 C69 123.8(7) yes
C67 C68 Ru2 101.8(6) yes
C69 C68 Ru2 134.5(6) yes
C70 C69 C74 120.0 yes
C70 C69 C68 118.8(5) yes
C74 C69 C68 120.8(5) yes
C71 C70 C69 120.0 yes
C70 C71 C72 120.0 yes
C71 C72 C73 120.0 yes
C74 C73 C72 120.0 yes
C73 C74 C69 120.0 yes
O201 C201 Ru2 176.1(9) yes
O202 C202 Ru2 176.3(9) yes

loop_
_geom_bond_atom_site_label_1
_geom_bond_atom_site_label_2
_geom_bond_distance
_geom_bond_publ_flag
Ru1 C102 1.860(11) yes
Ru1 C101 1.932(10) yes
Ru1 N1 2.075(7) yes
Ru1 C13 2.084(4) yes
Ru1 C31 2.127(9) yes
Ru1 C22 2.399(9) yes
Ru1 C23 2.482(8) yes
N1 C1 1.307(11) yes
N1 C14 1.407(11) yes
C1 C8 1.400(10) yes
C1 C2 1.494(10) yes
C2 C3 1.3900 yes
C2 C7 1.3900 yes
C3 C4 1.3900 yes
C4 C5 1.3900 yes
C5 C6 1.3900 yes
C6 C7 1.3900 yes
C8 C9 1.3900 yes
C8 C13 1.3900 yes
C9 C10 1.3900 yes
C10 C11 1.3900 yes
C11 C12 1.3900 yes
C12 C13 1.3900 yes
C14 C15 1.347(12) yes
C15 C22 1.471(12) yes
C15 C16 1.503(9) yes
C16 C17 1.3900 yes
C16 C21 1.3900 yes
C17 C18 1.3900 yes
C18 C19 1.3900 yes
C19 C20 1.3900 yes
C20 C21 1.3900 yes
C22 C23 1.395(12) yes
C23 C30 1.484(12) yes
C23 C24 1.488(9) yes
C24 C25 1.3900 yes
C24 C29 1.3900 yes
C25 C26 1.3900 yes
C26 C27 1.3900 yes
C27 C28 1.3900 yes
C28 C29 1.3900 yes
C30 C31 1.340(11) yes
C31 C32 1.474(10) yes
C32 C33 1.3900 yes
C32 C37 1.3900 yes
C33 C34 1.3900 yes
C34 C35 1.3900 yes
C35 C36 1.3900 yes
C36 C37 1.3900 yes
C101 O101 1.125(11) yes
C102 O102 1.152(11) yes
Ru2 C202 1.880(11) yes
Ru2 C201 1.942(10) yes
Ru2 N3 2.080(7) yes
Ru2 C50 2.081(4) yes
Ru2 C68 2.127(8) yes
Ru2 C59 2.343(8) yes
Ru2 C60 2.444(8) yes
N3 C38 1.313(11) yes
N3 C51 1.395(11) yes
C38 C45 1.438(9) yes
C38 C39 1.474(10) yes
C39 C40 1.3900 yes
C39 C44 1.3900 yes
C40 C41 1.3900 yes
C41 C42 1.3900 yes
C42 C43 1.3900 yes
C43 C44 1.3900 yes
C45 C46 1.3900 yes
C45 C50 1.3900 yes
C46 C47 1.3900 yes
C47 C48 1.3900 yes
C48 C49 1.3900 yes
C49 C50 1.3900 yes
C51 C52 1.352(12) yes
C52 C53 1.490(9) yes
C52 C59 1.481(11) yes
C53 C54 1.3900 yes
C53 C58 1.3900 yes
C54 C55 1.3900 yes
C55 C56 1.3900 yes
C56 C57 1.3900 yes
C57 C58 1.3900 yes
C59 C60 1.392(11) yes
C60 C67 1.469(11) yes
C60 C61 1.505(9) yes
C61 C62 1.3900 yes
C61 C66 1.3900 yes
C62 C63 1.3900 yes
C63 C64 1.3900 yes
C64 C65 1.3900 yes
C65 C66 1.3900 yes
C67 C68 1.333(11) yes
C68 C69 1.473(10) yes
C69 C70 1.3900 yes
C69 C74 1.3900 yes
C70 C71 1.3900 yes
C71 C72 1.3900 yes
C72 C73 1.3900 yes
C73 C74 1.3900 yes
C201 O201 1.115(10) yes
C202 O202 1.125(11) yes
